data_1504697
loop_
_publ_author_name
'Kang, Sung Ok'
'Day, Victor W.'
'Bowman-James, Kristin'

_publ_contact_author
; 
   Prof. Kristin Bowman-James 
   Department of Chemistry -- University of Kansas
   Malott Hall
   1251 Wescoe Hall Dr, Rm 2010 
   Lawrence, KS  66045-7582  USA 
;
_publ_section_title
;
 Cyclophane capsule motifs with side pockets.
;
_journal_issue 13
_journal_name_full 'Organic letters'
_journal_page_first 2677
_journal_page_last 2680
_journal_paper_doi 10.1021/ol800762j
_journal_volume 10
_journal_year 2008
_chemical_formula_sum 'C40 H80 N12 O30 P4'
_chemical_formula_weight 1333.04
_chemical_name_systematic
; 
 ? 
;
_space_group_IT_number 2
_symmetry_cell_setting triclinic
_symmetry_space_group_name_Hall '-P 1'
_symmetry_space_group_name_H-M 'P -1'
_atom_sites_solution_hydrogens geom
_atom_sites_solution_primary direct
_atom_sites_solution_secondary difmap
_audit_creation_method SHELXL-97
_cell_angle_alpha 82.783(6)
_cell_angle_beta 82.931(6)
_cell_angle_gamma 89.051(6)
_cell_formula_units_Z 1
_cell_length_a 8.964(2)
_cell_length_b 12.075(3)
_cell_length_c 13.217(3)
_cell_measurement_reflns_used 2278
_cell_measurement_temperature 100(2)
_cell_measurement_theta_max 29.56
_cell_measurement_theta_min 2.45
_cell_volume 1408.5(6)
_computing_cell_refinement 'Bruker SAINT'
_computing_data_collection 'Bruker SMART'
_computing_data_reduction 'Bruker SAINT'
_computing_molecular_graphics 'Bruker SHELXTL'
_computing_publication_material 'Bruker SHELXTL'
_computing_structure_refinement 'Bruker SHELXTL'
_computing_structure_solution 'Bruker SHELXTL'
_diffrn_ambient_temperature 100(2)
_diffrn_measured_fraction_theta_full 0.998
_diffrn_measured_fraction_theta_max 0.998
_diffrn_measurement_device_type 'Bruker SMART APEX CCD area detector'
_diffrn_measurement_method 'phi and omega scans'
_diffrn_radiation_monochromator graphite
_diffrn_radiation_source 'fine-focus sealed tube'
_diffrn_radiation_type MoK\a
_diffrn_radiation_wavelength 0.71073
_diffrn_reflns_av_R_equivalents 0.0833
_diffrn_reflns_av_sigmaI/netI 0.0956
_diffrn_reflns_limit_h_max 10
_diffrn_reflns_limit_h_min -10
_diffrn_reflns_limit_k_max 13
_diffrn_reflns_limit_k_min -13
_diffrn_reflns_limit_l_max 15
_diffrn_reflns_limit_l_min -15
_diffrn_reflns_number 10345
_diffrn_reflns_theta_full 24.00
_diffrn_reflns_theta_max 24.00
_diffrn_reflns_theta_min 2.61
_diffrn_standards_decay_% 0.00
_exptl_absorpt_coefficient_mu 0.239
_exptl_absorpt_correction_T_max 1.000
_exptl_absorpt_correction_T_min 0.716
_exptl_absorpt_correction_type empirical
_exptl_crystal_colour Colorless
_exptl_crystal_density_diffrn 1.572
_exptl_crystal_density_method 'not measured'
_exptl_crystal_description 'Rectangular plate'
_exptl_crystal_F_000 704
_exptl_crystal_size_max 0.12
_exptl_crystal_size_mid 0.10
_exptl_crystal_size_min 0.06
_refine_diff_density_max 0.565
_refine_diff_density_min -0.552
_refine_diff_density_rms 0.115
_refine_ls_extinction_method none
_refine_ls_goodness_of_fit_ref 1.062
_refine_ls_hydrogen_treatment mixed
_refine_ls_matrix_type full
_refine_ls_number_parameters 408
_refine_ls_number_reflns 4405
_refine_ls_number_restraints 0
_refine_ls_restrained_S_all 1.062
_refine_ls_R_factor_all 0.1011
_refine_ls_R_factor_gt 0.0740
_refine_ls_shift/su_max 0.000
_refine_ls_shift/su_mean 0.000
_refine_ls_structure_factor_coef Fsqd
_refine_ls_weighting_details 'calc w=1/[\s^2^(Fo^2^)+(0.0892P)^2^+0.0000P] where P=(Fo^2^+2Fc^2^)/3'
_refine_ls_weighting_scheme calc
_refine_ls_wR_factor_gt 0.1654
_refine_ls_wR_factor_ref 0.1752
_reflns_number_gt 3169
_reflns_number_total 4405
_reflns_threshold_expression >2sigma(I)
_cod_data_source_file ol800762j-file003.cif
_cod_data_source_block k63d_[H4L2-4H2PO4]_(Cmpd_B)
_cod_depositor_comments
;
The following automatic conversions were performed:

'_symmetry_cell_setting' value 'Triclinic' changed to 'triclinic'
according to /home/saulius/struct/CIF-dictionaries/cif_core.dic
dictionary named 'cif_core.dic' version 2.4.1 from 2010-06-29.

Automatic conversion script
Id: cif_fix_values 1715 2011-07-08 13:25:40Z adriana 
;
_cod_original_sg_symbol_H-M P-1
_cod_database_code 1504697

loop_
_symmetry_equiv_pos_as_xyz
'x, y, z'
'-x, -y, -z'

loop_
_atom_site_label
_atom_site_type_symbol
_atom_site_fract_x
_atom_site_fract_y
_atom_site_fract_z
_atom_site_U_iso_or_equiv
_atom_site_adp_type
_atom_site_occupancy
_atom_site_symmetry_multiplicity
_atom_site_calc_flag
_atom_site_refinement_flags
O1 O 0.4794(4) 0.2311(3) -0.0256(3) 0.0226(8) Uani 1 1 d .
O2 O 0.7264(4) 0.5320(3) 0.2959(2) 0.0217(8) Uani 1 1 d .
O3 O 0.2035(4) 0.7849(3) 0.1155(3) 0.0219(8) Uani 1 1 d .
O4 O 0.1304(4) 0.2896(3) -0.1103(2) 0.0201(8) Uani 1 1 d .
N1 N 0.2316(5) 0.0859(4) 0.1955(3) 0.0181(9) Uani 1 1 d .
H1N H 0.256(6) 0.162(4) 0.195(4) 0.022 Uiso 1 1 d .
C2 C 0.3719(5) 0.0156(4) 0.2027(4) 0.0207(12) Uani 1 1 d .
H2A H 0.3464 -0.0626 0.1966 0.025 Uiso 1 1 calc R
H2B H 0.4033 0.0169 0.2718 0.025 Uiso 1 1 calc R
C3 C 0.5043(6) 0.0511(4) 0.1231(4) 0.0191(11) Uani 1 1 d .
H3A H 0.5863 -0.0036 0.1327 0.023 Uiso 1 1 calc R
H3B H 0.4736 0.0466 0.0543 0.023 Uiso 1 1 calc R
N4 N 0.5647(4) 0.1618(3) 0.1233(3) 0.0185(10) Uani 1 1 d .
H4N H 0.6063 0.1771 0.1768 0.022 Uiso 1 1 calc R
C5 C 0.5585(5) 0.2405(4) 0.0438(4) 0.0174(11) Uani 1 1 d .
C6 C 0.6474(5) 0.3461(4) 0.0430(4) 0.0162(11) Uani 1 1 d .
C7 C 0.6222(5) 0.4077(4) 0.1263(4) 0.0170(11) Uani 1 1 d .
H7 H 0.5574 0.3782 0.1856 0.020 Uiso 1 1 calc R
C8 C 0.7501(5) 0.3866(4) -0.0423(4) 0.0158(11) Uani 1 1 d .
C9 C 0.8178(5) 0.4897(4) -0.0431(4) 0.0160(11) Uani 1 1 d .
H9 H 0.8881 0.5169 -0.1002 0.019 Uiso 1 1 calc R
C10 C 0.7858(5) 0.5547(4) 0.0374(4) 0.0158(11) Uani 1 1 d .
C11 C 0.6894(5) 0.5109(4) 0.1247(4) 0.0156(11) Uani 1 1 d .
C12 C 0.6637(5) 0.5692(4) 0.2200(4) 0.0168(11) Uani 1 1 d .
N13 N 0.5702(4) 0.6562(3) 0.2170(3) 0.0165(9) Uani 1 1 d .
H13N H 0.5179 0.6693 0.1646 0.020 Uiso 1 1 calc R
C14 C 0.5504(5) 0.7301(4) 0.2959(4) 0.0192(11) Uani 1 1 d .
H14A H 0.5919 0.8045 0.2672 0.023 Uiso 1 1 calc R
H14B H 0.6070 0.7003 0.3532 0.023 Uiso 1 1 calc R
C15 C 0.3837(5) 0.7421(4) 0.3370(4) 0.0187(11) Uani 1 1 d .
H15A H 0.3735 0.7993 0.3849 0.022 Uiso 1 1 calc R
H15B H 0.3265 0.7680 0.2790 0.022 Uiso 1 1 calc R
N16 N 0.3184(5) 0.6349(4) 0.3914(3) 0.0171(10) Uani 1 1 d .
H16N H 0.349(6) 0.578(4) 0.362(4) 0.021 Uiso 1 1 d .
C17 C 0.1488(5) 0.6327(4) 0.4057(4) 0.0211(12) Uani 1 1 d .
H17A H 0.1115 0.6808 0.4589 0.025 Uiso 1 1 calc R
H17B H 0.1147 0.5556 0.4311 0.025 Uiso 1 1 calc R
C18 C 0.0800(5) 0.6721(4) 0.3080(4) 0.0198(12) Uani 1 1 d .
H18A H -0.0282 0.6528 0.3185 0.024 Uiso 1 1 calc R
H18B H 0.0885 0.7543 0.2935 0.024 Uiso 1 1 calc R
N19 N 0.1529(4) 0.6221(3) 0.2197(3) 0.0177(9) Uani 1 1 d .
H19N H 0.1655 0.5492 0.2260 0.021 Uiso 1 1 calc R
C20 C 0.2017(5) 0.6819(4) 0.1289(4) 0.0173(11) Uani 1 1 d .
C27 C 0.1439(5) 0.3317(4) -0.0313(4) 0.0170(11) Uani 1 1 d .
N28 N 0.1002(4) 0.2811(3) 0.0634(3) 0.0188(10) Uani 1 1 d .
H28N H 0.1075 0.3173 0.1163 0.023 Uiso 1 1 calc R
C29 C 0.0406(5) 0.1675(4) 0.0816(4) 0.0204(12) Uani 1 1 d .
H29A H -0.0118 0.1532 0.0228 0.024 Uiso 1 1 calc R
H29B H -0.0336 0.1597 0.1440 0.024 Uiso 1 1 calc R
C30 C 0.1657(6) 0.0813(4) 0.0951(4) 0.0206(12) Uani 1 1 d .
H30A H 0.1249 0.0057 0.0945 0.025 Uiso 1 1 calc R
H30B H 0.2463 0.0954 0.0368 0.025 Uiso 1 1 calc R
C31 C 0.1190(6) 0.0480(5) 0.2862(4) 0.0246(12) Uani 1 1 d .
H31A H 0.1670 0.0441 0.3493 0.037 Uiso 1 1 calc R
H31B H 0.0811 -0.0259 0.2791 0.037 Uiso 1 1 calc R
H31C H 0.0352 0.1012 0.2894 0.037 Uiso 1 1 calc R
C32 C 0.3725(6) 0.6069(4) 0.4936(4) 0.0248(12) Uani 1 1 d .
H32A H 0.4825 0.6013 0.4847 0.037 Uiso 1 1 calc R
H32B H 0.3294 0.5354 0.5266 0.037 Uiso 1 1 calc R
H32C H 0.3414 0.6655 0.5368 0.037 Uiso 1 1 calc R
P1 P 0.27074(14) 0.33893(11) 0.33645(10) 0.0169(3) Uani 1 1 d .
O11 O 0.3623(4) 0.2278(3) 0.3245(3) 0.0236(9) Uani 1 1 d .
H11O H 0.406(6) 0.213(4) 0.374(4) 0.028 Uiso 1 1 d .
O12 O 0.1908(4) 0.3279(3) 0.4500(3) 0.0228(9) Uani 1 1 d .
H12O H 0.147(6) 0.263(5) 0.473(4) 0.027 Uiso 1 1 d .
O13 O 0.3713(4) 0.4384(3) 0.3216(3) 0.0268(9) Uani 1 1 d .
O14 O 0.1569(4) 0.3408(3) 0.2596(3) 0.0304(9) Uani 1 1 d .
P2 P 0.67199(14) 0.08271(11) 0.41186(10) 0.0180(3) Uani 1 1 d .
O21 O 0.6290(4) -0.0324(3) 0.3769(3) 0.0234(9) Uani 1 1 d .
H21O H 0.578(6) -0.068(5) 0.435(4) 0.028 Uiso 1 1 d .
O22 O 0.7292(4) 0.1486(3) 0.3046(3) 0.0239(9) Uani 1 1 d .
H22O H 0.770(7) 0.200(5) 0.303(5) 0.029 Uiso 1 1 d .
O23 O 0.7939(4) 0.0657(3) 0.4814(3) 0.0247(9) Uani 1 1 d .
O24 O 0.5308(4) 0.1379(3) 0.4590(3) 0.0227(8) Uani 1 1 d .
O1W O 0.0556(4) 0.1412(3) 0.5303(3) 0.0232(8) Uani 1 1 d .
H1W1 H 0.1059 0.0817 0.5550 0.028 Uiso 1 1 d R
H1W2 H -0.0146 0.1159 0.5116 0.028 Uiso 1 1 d R
O2W O -0.1362(4) 0.3287(3) 0.3116(3) 0.0322(10) Uani 1 1 d .
H2W1 H -0.0411 0.3326 0.2949 0.039 Uiso 1 1 d R
H2W2 H -0.1763 0.3914 0.2937 0.039 Uiso 1 1 d R
O3W O 0.1542(4) 0.0715(3) -0.1728(3) 0.0353(10) Uani 1 1 d .
H3W1 H 0.1466 0.1362 -0.1542 0.042 Uiso 1 1 d R
H3W2 H 0.2121 0.0607 -0.2275 0.042 Uiso 1 1 d R

loop_
_atom_site_aniso_label
_atom_site_aniso_U_11
_atom_site_aniso_U_22
_atom_site_aniso_U_33
_atom_site_aniso_U_23
_atom_site_aniso_U_13
_atom_site_aniso_U_12
O1 0.0188(19) 0.030(2) 0.0215(19) -0.0020(16) -0.0110(16) -0.0092(16)
O2 0.0209(19) 0.027(2) 0.0190(19) -0.0036(16) -0.0080(16) -0.0054(16)
O3 0.022(2) 0.020(2) 0.025(2) -0.0048(16) -0.0058(16) -0.0043(16)
O4 0.0174(19) 0.0233(19) 0.021(2) -0.0078(16) -0.0042(15) -0.0072(15)
N1 0.019(2) 0.021(2) 0.016(2) -0.0044(19) -0.0063(18) -0.0049(19)
C2 0.020(3) 0.023(3) 0.021(3) -0.004(2) -0.008(2) -0.004(2)
C3 0.023(3) 0.016(3) 0.021(3) -0.007(2) -0.010(2) -0.003(2)
N4 0.019(2) 0.024(2) 0.016(2) -0.0062(19) -0.0063(18) -0.0068(19)
C5 0.016(3) 0.020(3) 0.018(3) -0.009(2) -0.001(2) 0.002(2)
C6 0.009(2) 0.024(3) 0.017(3) 0.002(2) -0.010(2) 0.001(2)
C7 0.010(2) 0.026(3) 0.015(3) 0.001(2) -0.004(2) 0.002(2)
C8 0.007(2) 0.020(3) 0.022(3) -0.002(2) -0.009(2) 0.001(2)
C9 0.012(3) 0.020(3) 0.017(3) 0.002(2) -0.006(2) -0.003(2)
C10 0.007(2) 0.024(3) 0.017(3) 0.000(2) -0.008(2) 0.002(2)
C11 0.008(2) 0.019(3) 0.022(3) -0.004(2) -0.009(2) 0.003(2)
C12 0.012(3) 0.022(3) 0.016(3) 0.004(2) -0.005(2) -0.010(2)
N13 0.012(2) 0.022(2) 0.018(2) -0.0062(18) -0.0070(17) -0.0051(19)
C14 0.015(3) 0.026(3) 0.018(3) -0.001(2) -0.005(2) -0.005(2)
C15 0.021(3) 0.020(3) 0.018(3) -0.006(2) -0.006(2) -0.006(2)
N16 0.017(2) 0.021(2) 0.014(2) -0.0052(19) 0.0000(18) -0.0018(19)
C17 0.013(3) 0.027(3) 0.024(3) -0.008(2) -0.001(2) -0.003(2)
C18 0.014(3) 0.026(3) 0.022(3) -0.006(2) -0.004(2) -0.005(2)
N19 0.012(2) 0.021(2) 0.021(2) -0.0052(19) -0.0018(18) 0.0008(18)
C20 0.010(2) 0.023(3) 0.021(3) -0.004(2) -0.010(2) -0.001(2)
C27 0.006(2) 0.023(3) 0.022(3) -0.005(2) -0.004(2) 0.001(2)
N28 0.016(2) 0.023(2) 0.019(2) -0.0085(19) -0.0020(18) -0.0074(19)
C29 0.016(3) 0.024(3) 0.022(3) -0.004(2) -0.005(2) -0.005(2)
C30 0.020(3) 0.028(3) 0.015(3) -0.003(2) -0.008(2) -0.007(2)
C31 0.020(3) 0.033(3) 0.022(3) -0.003(2) -0.007(2) -0.005(2)
C32 0.025(3) 0.032(3) 0.017(3) -0.003(2) -0.002(2) -0.001(2)
P1 0.0119(7) 0.0214(7) 0.0185(7) -0.0038(6) -0.0043(5) -0.0020(5)
O11 0.018(2) 0.033(2) 0.023(2) -0.0090(17) -0.0095(16) -0.0021(16)
O12 0.0157(19) 0.025(2) 0.028(2) -0.0042(17) -0.0034(16) -0.0060(16)
O13 0.025(2) 0.0197(19) 0.035(2) -0.0071(17) 0.0021(17) -0.0051(16)
O14 0.0131(19) 0.060(3) 0.0187(19) -0.0013(18) -0.0092(15) -0.0023(18)
P2 0.0135(7) 0.0231(7) 0.0193(7) -0.0060(6) -0.0063(6) -0.0020(6)
O21 0.019(2) 0.027(2) 0.025(2) -0.0062(17) -0.0053(16) -0.0057(16)
O22 0.016(2) 0.030(2) 0.027(2) -0.0072(19) -0.0084(16) -0.0045(16)
O23 0.0184(19) 0.037(2) 0.022(2) -0.0029(17) -0.0136(16) -0.0029(16)
O24 0.0199(19) 0.025(2) 0.025(2) -0.0045(16) -0.0071(16) -0.0020(16)
O1W 0.0146(18) 0.028(2) 0.029(2) -0.0049(16) -0.0079(16) -0.0071(16)
O2W 0.0120(19) 0.030(2) 0.055(3) -0.0049(19) -0.0044(18) -0.0045(16)
O3W 0.029(2) 0.035(2) 0.044(2) -0.0176(19) 0.0035(19) -0.0063(18)

loop_
_atom_type_symbol
_atom_type_description
_atom_type_scat_dispersion_real
_atom_type_scat_dispersion_imag
_atom_type_scat_source
C C 0.0033 0.0016 'International Tables Vol C Tables 4.2.6.8 and 6.1.1.4'
H H 0.0000 0.0000 'International Tables Vol C Tables 4.2.6.8 and 6.1.1.4'
N N 0.0061 0.0033 'International Tables Vol C Tables 4.2.6.8 and 6.1.1.4'
O O 0.0106 0.0060 'International Tables Vol C Tables 4.2.6.8 and 6.1.1.4'
P P 0.1023 0.0942 'International Tables Vol C Tables 4.2.6.8 and 6.1.1.4'

loop_
_geom_angle_atom_site_label_1
_geom_angle_atom_site_label_2
_geom_angle_atom_site_label_3
_geom_angle
_geom_angle_site_symmetry_3
C31 N1 C2 108.6(4) .
C31 N1 C30 111.0(4) .
C2 N1 C30 112.7(4) .
N1 C2 C3 115.5(4) .
N4 C3 C2 117.0(4) .
C5 N4 C3 121.2(4) .
O1 C5 N4 122.4(4) .
O1 C5 C6 120.4(4) .
N4 C5 C6 117.2(4) .
C7 C6 C8 119.2(4) .
C7 C6 C5 119.6(4) .
C8 C6 C5 121.2(4) .
C11 C7 C6 121.7(4) .
C9 C8 C6 118.7(4) .
C9 C8 C20 119.0(4) 2_665
C6 C8 C20 122.2(4) 2_665
C8 C9 C10 122.3(4) .
C9 C10 C11 118.6(4) .
C9 C10 C27 120.6(4) 2_665
C11 C10 C27 120.8(4) 2_665
C7 C11 C10 119.4(4) .
C7 C11 C12 118.5(4) .
C10 C11 C12 122.0(4) .
O2 C12 N13 124.6(4) .
O2 C12 C11 118.7(4) .
N13 C12 C11 116.6(4) .
C12 N13 C14 123.1(4) .
N13 C14 C15 111.5(4) .
N16 C15 C14 112.1(4) .
C32 N16 C15 111.5(4) .
C32 N16 C17 108.7(4) .
C15 N16 C17 114.0(4) .
N16 C17 C18 113.4(4) .
N19 C18 C17 112.3(4) .
C20 N19 C18 123.3(4) .
O3 C20 N19 123.3(4) .
O3 C20 C8 121.7(4) 2_665
N19 C20 C8 114.9(4) 2_665
O4 C27 N28 123.5(4) .
O4 C27 C10 120.7(4) 2_665
N28 C27 C10 115.8(4) 2_665
C27 N28 C29 122.0(4) .
N28 C29 C30 111.4(4) .
N1 C30 C29 111.6(4) .
O13 P1 O14 114.9(2) .
O13 P1 O12 107.4(2) .
O14 P1 O12 111.35(19) .
O13 P1 O11 111.8(2) .
O14 P1 O11 104.4(2) .
O12 P1 O11 106.8(2) .
O23 P2 O24 113.9(2) .
O23 P2 O22 112.3(2) .
O24 P2 O22 109.8(2) .
O23 P2 O21 110.5(2) .
O24 P2 O21 109.51(19) .
O22 P2 O21 99.8(2) .

loop_
_geom_bond_atom_site_label_1
_geom_bond_atom_site_label_2
_geom_bond_distance
_geom_bond_site_symmetry_2
O1 C5 1.244(6) .
O2 C12 1.241(5) .
O3 C20 1.234(6) .
O4 C27 1.237(6) .
N1 C31 1.498(6) .
N1 C2 1.511(6) .
N1 C30 1.524(6) .
C2 C3 1.515(7) .
C3 N4 1.450(6) .
N4 C5 1.331(6) .
C5 C6 1.513(7) .
C6 C7 1.398(7) .
C6 C8 1.407(7) .
C7 C11 1.390(7) .
C8 C9 1.392(6) .
C8 C20 1.512(7) 2_665
C9 C10 1.398(7) .
C10 C11 1.406(7) .
C10 C27 1.508(7) 2_665
C11 C12 1.510(7) .
C12 N13 1.333(6) .
N13 C14 1.449(6) .
C14 C15 1.537(7) .
C15 N16 1.490(6) .
N16 C32 1.489(6) .
N16 C17 1.509(6) .
C17 C18 1.518(7) .
C18 N19 1.460(6) .
N19 C20 1.347(6) .
C20 C8 1.512(7) 2_665
C27 N28 1.337(6) .
C27 C10 1.508(7) 2_665
N28 C29 1.461(6) .
C29 C30 1.528(7) .
P1 O13 1.492(4) .
P1 O14 1.524(3) .
P1 O12 1.572(4) .
P1 O11 1.576(4) .
P2 O23 1.508(3) .
P2 O24 1.522(4) .
P2 O22 1.568(4) .
P2 O21 1.586(4) .

loop_
_geom_hbond_atom_site_label_D
_geom_hbond_atom_site_label_H
_geom_hbond_atom_site_label_A
_geom_hbond_distance_DH
_geom_hbond_distance_HA
_geom_hbond_distance_DA
_geom_hbond_angle_DHA
_geom_hbond_site_symmetry_A
N1 H1N O11 0.95(5) 2.29(5) 2.918(5) 123(4) .
N1 H1N O14 0.95(5) 2.53(5) 3.330(6) 143(4) .
N4 H4N O22 0.88 2.12 2.951(5) 157.8 .
N13 H13N O1 0.88 2.06 2.800(5) 140.7 2_665
N16 H16N O13 0.86(5) 1.83(5) 2.668(5) 165(5) .
N19 H19N O14 0.88 2.50 3.371(6) 170.2 .
N19 H19N O13 0.88 2.62 3.213(5) 125.7 .
N28 H28N O14 0.88 2.05 2.883(5) 157.2 .
O11 H11O O24 0.81(6) 1.83(6) 2.597(5) 158(5) .
O12 H12O O1W 0.89(6) 1.73(6) 2.618(5) 174(5) .
O21 H21O O24 0.90(6) 1.74(6) 2.642(5) 176(5) 2_656
O22 H22O O2W 0.72(6) 1.81(6) 2.522(5) 174(7) 1_655
O1W H1W1 O23 0.89 2.06 2.831(5) 143.7 2_656
O1W H1W2 O23 0.78 1.93 2.710(5) 171.1 1_455
O2W H2W1 O14 0.86 1.78 2.634(5) 179.8 .
O2W H2W2 O2 0.85 1.90 2.723(5) 163.2 1_455
O3W H3W1 O4 0.85 2.01 2.855(5) 179.6 .
O3W H3W2 O21 0.86 2.35 3.205(5) 179.6 2_655

loop_
_geom_torsion_atom_site_label_1
_geom_torsion_atom_site_label_2
_geom_torsion_atom_site_label_3
_geom_torsion_atom_site_label_4
_geom_torsion
_geom_torsion_site_symmetry_1
_geom_torsion_site_symmetry_4
C31 N1 C2 C3 -173.5(4) . .
C30 N1 C2 C3 63.2(5) . .
N1 C2 C3 N4 61.6(6) . .
C2 C3 N4 C5 -115.5(5) . .
C3 N4 C5 O1 12.8(7) . .
C3 N4 C5 C6 -169.8(4) . .
O1 C5 C6 C7 121.5(5) . .
N4 C5 C6 C7 -56.0(6) . .
O1 C5 C6 C8 -55.4(6) . .
N4 C5 C6 C8 127.1(5) . .
C8 C6 C7 C11 3.7(7) . .
C5 C6 C7 C11 -173.3(4) . .
C7 C6 C8 C9 -3.1(6) . .
C5 C6 C8 C9 173.8(4) . .
C7 C6 C8 C20 171.9(4) . 2_665
C5 C6 C8 C20 -11.1(6) . 2_665
C6 C8 C9 C10 -0.8(7) . .
C20 C8 C9 C10 -176.0(4) 2_665 .
C8 C9 C10 C11 4.2(7) . .
C8 C9 C10 C27 -177.1(4) . 2_665
C6 C7 C11 C10 -0.2(7) . .
C6 C7 C11 C12 -176.5(4) . .
C9 C10 C11 C7 -3.6(6) . .
C27 C10 C11 C7 177.7(4) 2_665 .
C9 C10 C11 C12 172.5(4) . .
C27 C10 C11 C12 -6.2(7) 2_665 .
C7 C11 C12 O2 72.5(6) . .
C10 C11 C12 O2 -103.7(5) . .
C7 C11 C12 N13 -105.6(5) . .
C10 C11 C12 N13 78.2(5) . .
O2 C12 N13 C14 11.1(7) . .
C11 C12 N13 C14 -170.9(4) . .
C12 N13 C14 C15 -127.3(5) . .
N13 C14 C15 N16 65.1(5) . .
C14 C15 N16 C32 73.5(5) . .
C14 C15 N16 C17 -163.1(4) . .
C32 N16 C17 C18 173.9(4) . .
C15 N16 C17 C18 48.9(5) . .
N16 C17 C18 N19 46.3(6) . .
C17 C18 N19 C20 -130.3(5) . .
C18 N19 C20 O3 7.8(7) . .
C18 N19 C20 C8 -170.2(4) . 2_665
O4 C27 N28 C29 4.0(7) . .
C10 C27 N28 C29 -175.4(4) 2_665 .
C27 N28 C29 C30 90.3(5) . .
C31 N1 C30 C29 67.6(5) . .
C2 N1 C30 C29 -170.4(4) . .
N28 C29 C30 N1 69.3(5) . .
